data_2212155
loop_
_publ_author_name
'Rinderspacher, Alison'
'Gribble, Gordon W.'
'Jasinski, Jerry P.'

_publ_section_title
;
 2,3-Bis(dibromomethyl)-1-(phenylsulfonyl)-1<i>H</i>-indole
;
_journal_coeditor_code FL2083
_journal_issue 2
_journal_name_full 'Acta Crystallographica Section E'
_journal_page_first o666
_journal_page_last o668
_journal_paper_doi 10.1107/S1600536807000554
_journal_volume 63
_journal_year 2007
_chemical_formula_iupac 'C16 H11 Br4 N1 O2 S1'
_chemical_formula_moiety 'C16 H11 Br4 N1 O2 S1'
_chemical_formula_sum 'C16 H11 Br4 N O2 S'
_chemical_formula_weight 600.95
_chemical_name_systematic
;
2,3-Bis(dibromomethyl)-1-(phenylsulfonyl)-1H-indole
;
_space_group_IT_number 14
_symmetry_cell_setting monoclinic
_symmetry_space_group_name_Hall '-P 2ybc'
_symmetry_space_group_name_H-M 'P 1 21/c 1'
_atom_sites_solution_hydrogens geom
_atom_sites_solution_primary direct
_cell_angle_alpha 90
_cell_angle_beta 91.5878(15)
_cell_angle_gamma 90
_cell_formula_units_Z 4
_cell_length_a 9.5701(3)
_cell_length_b 17.3004(6)
_cell_length_c 10.9621(4)
_cell_measurement_reflns_used 7015
_cell_measurement_temperature 120
_cell_measurement_theta_max 30
_cell_measurement_theta_min 2
_cell_volume 1814.26(11)
_computing_cell_refinement 'SAINT-NT (Bruker, 2006)'
_computing_data_collection 'APEX2 (Bruker, 2006)'
_computing_data_reduction SAINT-NT
_computing_molecular_graphics 'ORTEP-3 (Farrugia, 1997)'
_computing_publication_material CRYSTALS
_computing_structure_refinement 'CRYSTALS (Betteridge <i>et al.</i>,  2003)'
_computing_structure_solution 'SIR92 (Altomare <i>et al.</i>,  1994)'
_diffrn_ambient_temperature 120
_diffrn_measured_fraction_theta_full 0.999
_diffrn_measured_fraction_theta_max 0.994
_diffrn_measurement_device_type 'Bruker-Nonius Kappa Apex2'
_diffrn_measurement_method '\f and \w'
_diffrn_radiation_monochromator graphite
_diffrn_radiation_type 'Mo K\a'
_diffrn_radiation_wavelength 0.71073
_diffrn_reflns_av_R_equivalents 0.047
_diffrn_reflns_limit_h_max 13
_diffrn_reflns_limit_h_min -13
_diffrn_reflns_limit_k_max 24
_diffrn_reflns_limit_k_min -24
_diffrn_reflns_limit_l_max 8
_diffrn_reflns_limit_l_min -15
_diffrn_reflns_number 24244
_diffrn_reflns_theta_full 29.657
_diffrn_reflns_theta_max 30.263
_diffrn_reflns_theta_min 2.433
_diffrn_standards_number 0
_exptl_absorpt_coefficient_mu 8.997
_exptl_absorpt_correction_T_max 0.06
_exptl_absorpt_correction_T_min 0.03
_exptl_absorpt_correction_type numerical
_exptl_absorpt_process_details
;
(de Meulenaer & Tompa, 1965)
;
_exptl_crystal_colour colorless
_exptl_crystal_density_diffrn 2.200
_exptl_crystal_description prism
_exptl_crystal_F_000 1144
_exptl_crystal_size_max 0.42
_exptl_crystal_size_mid 0.39
_exptl_crystal_size_min 0.32
_refine_diff_density_max 1.13
_refine_diff_density_min -1.04
_refine_ls_extinction_coef 8.2(7)
_refine_ls_extinction_method 'Larson (1970), Equation 22'
_refine_ls_goodness_of_fit_ref 1.0049
_refine_ls_hydrogen_treatment refall
_refine_ls_matrix_type full
_refine_ls_number_parameters 218
_refine_ls_number_reflns 5383
_refine_ls_number_restraints 0
_refine_ls_R_factor_all 0.0391
_refine_ls_R_factor_gt 0.0229
_refine_ls_shift/su_max 0.001242
_refine_ls_structure_factor_coef Fsqd
_refine_ls_weighting_details
;
Method, part 1, Chebychev polynomial, (Watkin, 1994, Prince,
1982)
[weight] = 1.0/[A~0~*T~0~(x)+A~1~*T~1~(x) ... +A~n-1~]*T~n-1~(x)]
where A~i~ are the Chebychev coefficients listed below and x= Fcalc/Fmax
Method = Robust Weighting (Prince, 1982)
W = [weight] * [1-(deltaF/6*sigmaF)^2^]^2^
A~i~ are 7.56, 7.82 and 2.08
;
_refine_ls_weighting_scheme calc
_refine_ls_wR_factor_all 0.0422
_refine_ls_wR_factor_gt 0.0354
_refine_ls_wR_factor_ref 0.0422
_reflns_number_gt 3962
_reflns_number_total 5383
_reflns_threshold_expression I>2.0\s(I)
_cod_data_source_file fl2083.cif
_cod_data_source_block I
_cod_depositor_comments
;
The following automatic conversions were performed:
'_symmetry_cell_setting' value 'Monoclinic' changed to 'monoclinic'
according to '/home/saulius/struct/CIF-dictionaries/cif_core.dic'
dictionary named 'cif_core.dic' version 2.4.1 from 2010-06-29.

Automatic conversion script
Id: cif_fix_enum 1527 2010-12-29 10:47:43Z saulius 

The following automatic conversions were performed:

'_symmetry_cell_setting' value 'Monoclinic' changed to 'monoclinic'
according to /home/saulius/struct/CIF-dictionaries/cif_core.dic
dictionary named 'cif_core.dic' version 2.4.1 from 2010-06-29.

Automatic conversion script
Id: cif_fix_values 1715 2011-07-08 13:25:40Z adriana 
;
_cod_original_sg_symbol_H-M 'P 21/c'
_cod_original_formula_sum 'C16 H11 Br4 N1 O2 S1'
_cod_database_code 2212155
_cod_database_fobs_code 2212155

loop_
_symmetry_equiv_pos_as_xyz
x,y,z
-x,-y,-z
-x,y+1/2,-z+1/2
x,-y+1/2,z+1/2

loop_
_atom_site_type_symbol
_atom_site_label
_atom_site_fract_x
_atom_site_fract_y
_atom_site_fract_z
_atom_site_U_iso_or_equiv
_atom_site_adp_type
_atom_site_occupancy
Br Br1 0.55553(3) 0.097063(16) 0.56736(2) 0.0175 Uani 1.0000
Br Br2 0.64738(4) -0.030354(19) 0.76608(3) 0.0284 Uani 1.0000
Br Br3 0.72420(3) 0.138514(19) 1.00871(3) 0.0232 Uani 1.0000
Br Br4 0.62536(3) 0.270770(16) 0.82218(3) 0.0193 Uani 1.0000
S S1 0.16350(7) 0.00343(4) 0.75199(6) 0.0164 Uani 1.0000
O O1 0.0590(2) -0.01580(13) 0.8368(2) 0.0255 Uani 1.0000
O O2 0.2371(2) -0.05644(11) 0.6920(2) 0.0216 Uani 1.0000
N N1 0.2847(2) 0.05540(13) 0.8306(2) 0.0136 Uani 1.0000
C C2 0.4214(3) 0.07322(15) 0.7928(2) 0.0141 Uani 1.0000
C C3 0.4739(3) 0.13136(15) 0.8642(2) 0.0120 Uani 1.0000
C C4 0.3692(3) 0.15424(15) 0.9485(2) 0.0135 Uani 1.0000
C C5 0.3692(3) 0.20828(16) 1.0436(2) 0.0168 Uani 1.0000
C C6 0.2505(3) 0.21427(17) 1.1122(3) 0.0201 Uani 1.0000
C C7 0.1353(3) 0.16698(18) 1.0881(3) 0.0213 Uani 1.0000
C C8 0.1327(3) 0.11271(17) 0.9964(3) 0.0184 Uani 1.0000
C C9 0.2521(3) 0.10705(15) 0.9261(2) 0.0144 Uani 1.0000
C C10 0.0924(3) 0.06775(16) 0.6441(3) 0.0167 Uani 1.0000
C C11 0.1462(3) 0.07010(18) 0.5274(3) 0.0211 Uani 1.0000
C C12 0.0887(3) 0.12126(19) 0.4434(3) 0.0255 Uani 1.0000
C C13 -0.0202(3) 0.16875(19) 0.4755(3) 0.0268 Uani 1.0000
C C14 -0.0737(3) 0.16607(18) 0.5907(3) 0.0252 Uani 1.0000
C C15 -0.0174(3) 0.11531(18) 0.6772(3) 0.0222 Uani 1.0000
C C16 0.4924(3) 0.02930(15) 0.6968(2) 0.0156 Uani 1.0000
C C17 0.6186(3) 0.16072(15) 0.8581(2) 0.0144 Uani 1.0000
H H51 0.4529 0.2415 1.0610 0.0198 Uiso 1.0000
H H61 0.2476 0.2531 1.1797 0.0243 Uiso 1.0000
H H71 0.0515 0.1725 1.1399 0.0259 Uiso 1.0000
H H81 0.0492 0.0791 0.9804 0.0214 Uiso 1.0000
H H111 0.2246 0.0351 0.5051 0.0255 Uiso 1.0000
H H121 0.1262 0.1239 0.3593 0.0311 Uiso 1.0000
H H131 -0.0607 0.2058 0.4141 0.0317 Uiso 1.0000
H H141 -0.1534 0.2004 0.6121 0.0304 Uiso 1.0000
H H151 -0.0543 0.1131 0.7616 0.0266 Uiso 1.0000
H H161 0.4232 -0.0078 0.6598 0.0187 Uiso 1.0000
H H171 0.6650 0.1328 0.7903 0.0167 Uiso 1.0000

loop_
_atom_site_aniso_label
_atom_site_aniso_U_11
_atom_site_aniso_U_22
_atom_site_aniso_U_33
_atom_site_aniso_U_12
_atom_site_aniso_U_13
_atom_site_aniso_U_23
Br1 0.02532(14) 0.01435(12) 0.01283(12) -0.00162(11) 0.00248(10) 0.00028(10)
Br2 0.03795(19) 0.02371(16) 0.02393(15) 0.01822(14) 0.00552(13) 0.00559(12)
Br3 0.01927(14) 0.02720(16) 0.02262(14) -0.00284(12) -0.00860(11) 0.00445(12)
Br4 0.02396(14) 0.01468(13) 0.01922(13) -0.00597(11) 0.00104(10) 0.00182(11)
S1 0.0169(3) 0.0128(3) 0.0194(3) -0.0062(2) -0.0043(2) 0.0025(3)
O1 0.0204(11) 0.0278(12) 0.0284(11) -0.0130(9) -0.0005(9) 0.0063(9)
O2 0.0244(11) 0.0116(9) 0.0283(11) -0.0025(8) -0.0069(9) -0.0027(8)
N1 0.0122(10) 0.0134(10) 0.0152(10) -0.0028(8) -0.0010(8) 0.0011(8)
C2 0.0147(12) 0.0126(12) 0.0151(12) -0.0026(9) -0.0007(9) 0.0024(9)
C3 0.0129(11) 0.0106(11) 0.0123(11) 0.0006(9) -0.0018(9) 0.0004(9)
C4 0.0157(12) 0.0106(12) 0.0143(12) 0.0010(9) 0.0001(9) 0.0017(9)
C5 0.0198(13) 0.0131(12) 0.0175(13) 0.0000(10) 0.0002(10) 0.0003(10)
C6 0.0253(15) 0.0179(14) 0.0175(13) 0.0060(11) 0.0060(11) -0.0011(11)
C7 0.0207(14) 0.0225(14) 0.0212(14) 0.0051(11) 0.0083(11) 0.0056(12)
C8 0.0136(12) 0.0219(14) 0.0196(13) -0.0014(10) 0.0009(10) 0.0041(11)
C9 0.0151(12) 0.0135(12) 0.0146(12) 0.0004(10) 0.0001(10) 0.0031(10)
C10 0.0136(12) 0.0159(13) 0.0202(13) -0.0039(10) -0.0052(10) 0.0023(10)
C11 0.0196(14) 0.0243(15) 0.0189(13) 0.0038(11) -0.0046(11) -0.0015(11)
C12 0.0293(16) 0.0283(16) 0.0186(14) 0.0036(13) -0.0060(12) 0.0021(12)
C13 0.0238(16) 0.0262(16) 0.0298(17) 0.0009(13) -0.0136(13) 0.0058(13)
C14 0.0153(14) 0.0210(15) 0.0392(18) 0.0025(11) -0.0027(12) 0.0021(13)
C15 0.0166(13) 0.0218(15) 0.0283(15) -0.0022(11) 0.0014(12) 0.0027(12)
C16 0.0218(13) 0.0095(11) 0.0154(12) -0.0007(10) 0.0020(10) 0.0022(10)
C17 0.0131(12) 0.0154(12) 0.0144(12) -0.0017(10) -0.0026(9) 0.0002(10)

loop_
_atom_type_symbol
_atom_type_scat_dispersion_real
_atom_type_scat_dispersion_imag
_atom_type_scat_source
C 0.0033 0.0016 'International Tables Vol C 4.2.6.8 and 6.1.1.4'
H 0.0000 0.0000 'International Tables Vol C 4.2.6.8 and 6.1.1.4'
N 0.0061 0.0033 'International Tables Vol C 4.2.6.8 and 6.1.1.4'
O 0.0106 0.0060 'International Tables Vol C 4.2.6.8 and 6.1.1.4'
S 0.1246 0.1234 'International Tables Vol C 4.2.6.8 and 6.1.1.4'
Br -0.2901 2.4595 'International Tables Vol C 4.2.6.8 and 6.1.1.4'

loop_
_geom_angle_atom_site_label_1
_geom_angle_atom_site_label_2
_geom_angle_atom_site_label_3
_geom_angle
_geom_angle_publ_flag
O1 S1 O2 119.82(13) yes
O1 S1 N1 106.02(12) yes
O2 S1 N1 106.38(12) yes
O1 S1 C10 108.89(14) yes
O2 S1 C10 109.80(13) yes
N1 S1 C10 104.83(12) yes
S1 N1 C2 126.43(18) yes
S1 N1 C9 123.48(18) yes
C2 N1 C9 107.6(2) yes
N1 C2 C3 108.7(2) yes
N1 C2 C16 122.8(2) yes
C3 C2 C16 128.3(2) yes
C2 C3 C4 108.7(2) yes
C2 C3 C17 123.9(2) yes
C4 C3 C17 127.3(2) yes
C3 C4 C5 132.6(2) yes
C3 C4 C9 107.1(2) yes
C5 C4 C9 120.2(2) yes
C4 C5 C6 118.1(3) no
C4 C5 H51 120.6 no
C6 C5 H51 121.2 no
C5 C6 C7 120.7(3) no
C5 C6 H61 119.5 no
C7 C6 H61 119.8 no
C6 C7 C8 122.6(3) no
C6 C7 H71 118.7 no
C8 C7 H71 118.8 no
C7 C8 C9 116.9(3) no
C7 C8 H81 121.6 no
C9 C8 H81 121.5 no
N1 C9 C4 107.8(2) yes
N1 C9 C8 130.6(2) yes
C4 C9 C8 121.5(3) yes
S1 C10 C11 119.5(2) yes
S1 C10 C15 118.8(2) yes
C11 C10 C15 121.6(3) yes
C10 C11 C12 118.7(3) no
C10 C11 H111 120.3 no
C12 C11 H111 121.0 no
C11 C12 C13 120.2(3) no
C11 C12 H121 119.8 no
C13 C12 H121 120.1 no
C12 C13 C14 121.1(3) no
C12 C13 H131 119.5 no
C14 C13 H131 119.4 no
C13 C14 C15 120.0(3) no
C13 C14 H141 120.0 no
C15 C14 H141 120.0 no
C10 C15 C14 118.5(3) no
C10 C15 H151 120.6 no
C14 C15 H151 120.9 no
C2 C16 Br2 110.79(18) yes
C2 C16 Br1 111.52(18) yes
Br2 C16 Br1 110.79(13) yes
C2 C16 H161 107.8 no
Br2 C16 H161 107.9 no
Br1 C16 H161 107.9 no
C3 C17 Br4 112.44(18) yes
C3 C17 Br3 110.96(18) yes
Br4 C17 Br3 110.18(13) yes
C3 C17 H171 107.7 no
Br4 C17 H171 107.7 no
Br3 C17 H171 107.7 no

loop_
_geom_bond_atom_site_label_1
_geom_bond_atom_site_label_2
_geom_bond_distance
_geom_bond_publ_flag
Br1 C16 1.949(3) yes
Br2 C16 1.944(3) yes
Br3 C17 1.950(3) yes
Br4 C17 1.946(3) yes
S1 O1 1.424(2) yes
S1 O2 1.424(2) yes
S1 N1 1.685(2) yes
S1 C10 1.748(3) yes
N1 C2 1.418(3) yes
N1 C9 1.417(3) yes
C2 C3 1.362(3) yes
C2 C16 1.479(4) yes
C3 C4 1.437(4) yes
C3 C17 1.479(4) yes
C4 C5 1.400(4) yes
C4 C9 1.403(4) yes
C5 C6 1.384(4) no
C5 H51 1.000 no
C6 C7 1.392(4) no
C6 H61 1.000 no
C7 C8 1.375(4) no
C7 H71 1.000 no
C8 C9 1.399(4) yes
C8 H81 1.000 no
C10 C11 1.393(4) no
C10 C15 1.391(4) no
C11 C12 1.380(4) no
C11 H111 1.000 no
C12 C13 1.379(5) no
C12 H121 1.000 no
C13 C14 1.377(5) no
C13 H131 1.000 no
C14 C15 1.390(4) no
C14 H141 1.000 no
C15 H151 1.000 no
C16 H161 1.000 no
C17 H171 1.000 no

loop_
_cod_related_entry_id
_cod_related_entry_database
_cod_related_entry_code
1 ChemSpider 21125463
